data_1574756
loop_
_publ_author_name
'Xia, Zhen'
'Deng, Ting'
'Song, Chunlan'
'Li, Jiakun'

_publ_section_title
;
 Decarboxylative sulfation by persulfates
;
_journal_issue 25
_journal_name_full 'Chemical Science'
_journal_page_first 11568
_journal_page_last 11573
_journal_paper_doi 10.1039/D5SC03129J
_journal_volume 16
_journal_year 2025
_chemical_formula_moiety 'C7 H6 I Na O4 S'
_chemical_formula_sum 'C7 H6 I Na O4 S'
_chemical_formula_weight 336.07
_space_group_crystal_system monoclinic
_space_group_IT_number 14
_space_group_name_Hall '-P 2ybc'
_space_group_name_H-M_alt 'P 1 21/c 1'
_atom_sites_solution_hydrogens geom
_atom_sites_solution_primary dual
_audit_block_doi 10.5517/ccdc.csd.cc2fq9vb
_audit_creation_date 2022-12-08
_audit_creation_method
;
Olex2 1.5
(compiled 2022.04.07 svn.rca3783a0 for OlexSys, GUI svn.r6498)
;
_audit_update_record
;
2023-04-12 deposited with the CCDC.	2025-05-14 downloaded from the CCDC.
;
_cell_angle_alpha 90
_cell_angle_beta 97.7750(10)
_cell_angle_gamma 90
_cell_formula_units_Z 4
_cell_length_a 20.6719(4)
_cell_length_b 6.04090(10)
_cell_length_c 8.4029(2)
_cell_measurement_reflns_used 5893
_cell_measurement_temperature 213.0
_cell_measurement_theta_max 54.93
_cell_measurement_theta_min 5.22
_cell_volume 1039.68(4)
_computing_cell_refinement 'SAINT v8.37A (Bruker, 2015)'
_computing_data_reduction 'SAINT v8.37A (Bruker, 2015)'
_computing_molecular_graphics 'Olex2 1.5 (Dolomanov et al., 2009)'
_computing_publication_material 'Olex2 1.5 (Dolomanov et al., 2009)'
_computing_structure_refinement 'SHELXL 2018/3 (Sheldrick, 2015)'
_computing_structure_solution 'SHELXT  (Sheldrick, 2015)'
_diffrn_ambient_temperature 213.0
_diffrn_measured_fraction_theta_full 0.976
_diffrn_measured_fraction_theta_max 0.976
_diffrn_measurement_device_type 'Bruker D8 Venture'
_diffrn_measurement_method '\f and \w scans'
_diffrn_radiation_type GaK\a
_diffrn_radiation_wavelength 1.34139
_diffrn_reflns_av_R_equivalents 0.0494
_diffrn_reflns_av_unetI/netI 0.0493
_diffrn_reflns_Laue_measured_fraction_full 0.976
_diffrn_reflns_Laue_measured_fraction_max 0.976
_diffrn_reflns_limit_h_max 25
_diffrn_reflns_limit_h_min -24
_diffrn_reflns_limit_k_max 4
_diffrn_reflns_limit_k_min -7
_diffrn_reflns_limit_l_max 10
_diffrn_reflns_limit_l_min -10
_diffrn_reflns_number 6074
_diffrn_reflns_point_group_measured_fraction_full 0.976
_diffrn_reflns_point_group_measured_fraction_max 0.976
_diffrn_reflns_theta_full 53.594
_diffrn_reflns_theta_max 54.907
_diffrn_reflns_theta_min 5.638
_diffrn_source_current 2.86
_diffrn_source_power 0.1995708
_diffrn_source_voltage 69.78
_diffrn_standards_number 0
_exptl_absorpt_coefficient_mu 17.653
_exptl_absorpt_correction_T_max 0.7508
_exptl_absorpt_correction_T_min 0.4155
_exptl_absorpt_correction_type multi-scan
_exptl_absorpt_process_details
'SADABS-2016/2 (Bruker,2016/2) was used for absorption correction. wR2(int) was 0.1629 before and 0.0845 after correction. The Ratio of minimum to maximum transmission is 0.5534. The \l/2 correction factor is Not present.'
_exptl_crystal_colour colourless
_exptl_crystal_colour_primary colourless
_exptl_crystal_density_diffrn 2.147
_exptl_crystal_description block
_exptl_crystal_F_000 640
_exptl_crystal_size_max 0.07
_exptl_crystal_size_mid 0.07
_exptl_crystal_size_min 0.05
_refine_diff_density_max 2.074
_refine_diff_density_min -2.072
_refine_diff_density_rms 0.335
_refine_ls_extinction_method none
_refine_ls_goodness_of_fit_ref 1.161
_refine_ls_hydrogen_treatment constr
_refine_ls_matrix_type full
_refine_ls_number_parameters 127
_refine_ls_number_reflns 1931
_refine_ls_number_restraints 0
_refine_ls_restrained_S_all 1.161
_refine_ls_R_factor_all 0.0893
_refine_ls_R_factor_gt 0.0866
_refine_ls_shift/su_max 0.001
_refine_ls_shift/su_mean 0.000
_refine_ls_structure_factor_coef Fsqd
_refine_ls_weighting_details 'w=1/[\s^2^(Fo^2^)+(0.2000P)^2^] where P=(Fo^2^+2Fc^2^)/3'
_refine_ls_weighting_scheme calc
_refine_ls_wR_factor_gt 0.2460
_refine_ls_wR_factor_ref 0.2520
_reflns_Friedel_coverage 0.000
_reflns_number_gt 1761
_reflns_number_total 1931
_reflns_threshold_expression 'I > 2\s(I)'
_cod_data_source_file d5sc03129j2.cif
_cod_data_source_block mj22549
_cod_depositor_comments 'Adding full bibliography for 1574756.cif.'
_cod_database_code 1574756
_shelx_shelxl_version_number 2018/3
_shelx_space_group_comment
;
The symmetry employed for this shelxl refinement is uniquely defined
by the following loop, which should always be used as a source of
symmetry information in preference to the above space-group names.
They are only intended as comments.
;
_shelx_estimated_absorpt_t_max 0.472
_shelx_estimated_absorpt_t_min 0.371
_olex2_refinement_description
;
1. Fixed Uiso
 At 1.2 times of:
  All C(H) groups, All C(H,H) groups
2.a Secondary CH2 refined with riding coordinates:
 C1(H1A,H1B)
2.b Aromatic/amide H refined with riding coordinates:
 C3(H3), C4(H4), C6(H6), C7(H7)
;
_olex2_submission_special_instructions 'No special instructions were received'

loop_
_space_group_symop_operation_xyz
'x, y, z'
'-x, y+1/2, -z+1/2'
'-x, -y, -z'
'x, -y-1/2, z-1/2'

loop_
_atom_site_label
_atom_site_type_symbol
_atom_site_fract_x
_atom_site_fract_y
_atom_site_fract_z
_atom_site_U_iso_or_equiv
_atom_site_adp_type
_atom_site_occupancy
_atom_site_site_symmetry_order
_atom_site_calc_flag
_atom_site_refinement_flags_posn
_atom_site_refinement_flags_adp
_atom_site_refinement_flags_occupancy
_atom_site_disorder_assembly
_atom_site_disorder_group
I1 I 0.05975(2) 1.18696(11) 0.69563(7) 0.0591(4) Uani 1 1 d . . . . .
S1 S 0.41440(6) 0.6086(2) 0.51559(15) 0.0199(5) Uani 1 1 d . . . . .
Na1 Na 0.47536(12) 0.1205(4) 0.6771(3) 0.0275(6) Uani 1 1 d . . . . .
O1 O 0.4308(2) 0.4647(7) 0.6530(5) 0.0302(10) Uani 1 1 d . . . . .
O2 O 0.4563(2) 0.8025(6) 0.5260(6) 0.0327(12) Uani 1 1 d . . . . .
O3 O 0.4099(2) 0.4997(8) 0.3627(6) 0.0374(11) Uani 1 1 d . . . . .
O4 O 0.3444(2) 0.6901(6) 0.5391(6) 0.0276(10) Uani 1 1 d . . . . .
C1 C 0.3128(4) 0.8405(15) 0.4148(9) 0.048(2) Uani 1 1 d . . . . .
H1A H 0.301920 0.762138 0.312534 0.057 Uiso 1 1 calc R U . . .
H1B H 0.341606 0.964954 0.398744 0.057 Uiso 1 1 calc R U . . .
C2 C 0.2513(3) 0.9216(12) 0.4763(8) 0.0345(14) Uani 1 1 d . . . . .
C3 C 0.2530(4) 1.1236(14) 0.5525(10) 0.0424(16) Uani 1 1 d . . . . .
H3 H 0.290833 1.211269 0.560670 0.051 Uiso 1 1 calc R U . . .
C4 C 0.1978(4) 1.1984(11) 0.6180(11) 0.0399(18) Uani 1 1 d . . . . .
H4 H 0.198980 1.334293 0.672888 0.048 Uiso 1 1 calc R U . . .
C5 C 0.1424(3) 1.0723(12) 0.6014(8) 0.0329(13) Uani 1 1 d . . . . .
C6 C 0.1408(4) 0.8678(13) 0.5239(10) 0.0412(16) Uani 1 1 d . . . . .
H6 H 0.102798 0.780813 0.513717 0.049 Uiso 1 1 calc R U . . .
C7 C 0.1951(4) 0.7949(11) 0.4629(10) 0.0428(18) Uani 1 1 d . . . . .
H7 H 0.194166 0.656747 0.411056 0.051 Uiso 1 1 calc R U . . .

loop_
_atom_site_aniso_label
_atom_site_aniso_U_11
_atom_site_aniso_U_22
_atom_site_aniso_U_33
_atom_site_aniso_U_23
_atom_site_aniso_U_13
_atom_site_aniso_U_12
I1 0.0342(6) 0.0914(7) 0.0543(6) -0.0172(2) 0.0157(3) 0.0116(2)
S1 0.0210(8) 0.0197(7) 0.0202(8) -0.0002(5) 0.0067(6) 0.0012(5)
Na1 0.0329(15) 0.0209(11) 0.0300(13) 0.0024(8) 0.0095(11) 0.0007(9)
O1 0.029(2) 0.032(2) 0.031(2) 0.0121(17) 0.0081(18) 0.0095(17)
O2 0.035(3) 0.024(2) 0.043(3) -0.0023(16) 0.021(2) -0.0047(17)
O3 0.031(2) 0.051(2) 0.031(3) -0.015(2) 0.005(2) 0.007(2)
O4 0.024(3) 0.035(2) 0.025(2) 0.0039(15) 0.0072(19) 0.0069(16)
C1 0.046(5) 0.079(5) 0.020(3) 0.022(3) 0.009(3) 0.031(4)
C2 0.029(3) 0.050(3) 0.025(3) 0.011(3) 0.006(2) 0.018(3)
C3 0.028(4) 0.056(4) 0.045(4) 0.004(3) 0.013(3) 0.001(3)
C4 0.025(4) 0.043(4) 0.052(5) -0.008(3) 0.008(3) 0.003(3)
C5 0.021(3) 0.046(3) 0.031(3) 0.001(3) 0.001(2) 0.001(3)
C6 0.026(4) 0.054(4) 0.044(4) -0.005(3) 0.007(3) 0.000(3)
C7 0.049(5) 0.040(4) 0.039(4) -0.010(3) 0.002(3) 0.011(3)

loop_
_atom_type_symbol
_atom_type_description
_atom_type_scat_dispersion_real
_atom_type_scat_dispersion_imag
_atom_type_scat_source
C C 0.0148 0.0070 'International Tables Vol C Tables 4.2.6.8 and 6.1.1.4'
H H 0.0000 0.0000 'International Tables Vol C Tables 4.2.6.8 and 6.1.1.4'
I I 0.0969 5.4976 'International Tables Vol C Tables 4.2.6.8 and 6.1.1.4'
Na Na 0.1104 0.0938 'International Tables Vol C Tables 4.2.6.8 and 6.1.1.4'
O O 0.0412 0.0250 'International Tables Vol C Tables 4.2.6.8 and 6.1.1.4'
S S 0.2924 0.4247 'International Tables Vol C Tables 4.2.6.8 and 6.1.1.4'

loop_
_geom_angle_atom_site_label_1
_geom_angle_atom_site_label_2
_geom_angle_atom_site_label_3
_geom_angle
_geom_angle_site_symmetry_1
_geom_angle_site_symmetry_3
_geom_angle_publ_flag
Na1 S1 Na1 85.60(7) 2_656 3_666 ?
O1 S1 Na1 124.8(2) . 3_666 ?
O1 S1 Na1 46.12(19) . 2_656 ?
O1 S1 O2 111.2(3) . . ?
O1 S1 O4 102.1(2) . . ?
O2 S1 Na1 37.4(2) . 3_666 ?
O2 S1 Na1 65.2(2) . 2_656 ?
O2 S1 O4 107.0(2) . . ?
O3 S1 Na1 133.2(2) . 2_656 ?
O3 S1 Na1 76.1(2) . 3_666 ?
O3 S1 O1 114.7(3) . . ?
O3 S1 O2 112.9(3) . . ?
O3 S1 O4 107.9(3) . . ?
O4 S1 Na1 126.93(17) . 3_666 ?
O4 S1 Na1 117.36(19) . 2_656 ?
S1 Na1 S1 86.84(7) 2_646 3_666 ?
S1 Na1 Na1 65.13(9) 2_646 2_656 ?
S1 Na1 Na1 114.14(11) 2_646 3_656 ?
S1 Na1 Na1 60.94(7) 3_666 3_656 ?
S1 Na1 Na1 62.57(8) 2_646 2_646 ?
Na1 Na1 S1 63.30(7) 2_656 3_666 ?
Na1 Na1 S1 114.66(11) 2_646 3_666 ?
Na1 Na1 Na1 124.13(13) 2_656 3_656 ?
Na1 Na1 Na1 80.32(8) 2_646 3_656 ?
Na1 Na1 Na1 127.66(15) 2_656 2_646 ?
O1 Na1 S1 78.82(13) . 3_666 ?
O1 Na1 S1 86.16(13) 2_646 3_666 ?
O1 Na1 S1 109.12(14) . 2_646 ?
O1 Na1 S1 25.37(10) 2_646 2_646 ?
O1 Na1 Na1 87.44(14) 2_646 2_656 ?
O1 Na1 Na1 117.09(16) . 3_656 ?
O1 Na1 Na1 92.10(14) 2_646 3_656 ?
O1 Na1 Na1 42.45(11) 2_646 2_646 ?
O1 Na1 Na1 162.34(17) . 2_646 ?
O1 Na1 Na1 46.37(12) . 2_656 ?
O1 Na1 O1 133.35(18) . 2_646 ?
O1 Na1 O2 91.69(16) . 3_666 ?
O1 Na1 O2 82.78(15) . 2_646 ?
O1 Na1 O2 52.28(13) 2_646 2_646 ?
O1 Na1 O2 132.6(2) . 1_545 ?
O1 Na1 O3 94.60(19) . 4_566 ?
O2 Na1 S1 102.41(14) 1_545 3_666 ?
O2 Na1 S1 86.99(11) 2_646 3_666 ?
O2 Na1 S1 26.93(9) 2_646 2_646 ?
O2 Na1 S1 98.88(16) 3_666 2_646 ?
O2 Na1 S1 118.32(15) 1_545 2_646 ?
O2 Na1 S1 21.53(11) 3_666 3_666 ?
O2 Na1 Na1 41.50(13) 1_545 3_656 ?
O2 Na1 Na1 39.49(11) 3_666 3_656 ?
O2 Na1 Na1 58.24(13) 1_545 2_646 ?
O2 Na1 Na1 86.50(13) 2_646 2_646 ?
O2 Na1 Na1 104.74(15) 3_666 2_646 ?
O2 Na1 Na1 165.59(18) 1_545 2_656 ?
O2 Na1 Na1 42.35(10) 2_646 2_656 ?
O2 Na1 Na1 84.65(13) 3_666 2_656 ?
O2 Na1 Na1 134.90(15) 2_646 3_656 ?
O2 Na1 O1 89.62(18) 3_666 2_646 ?
O2 Na1 O1 93.66(17) 1_545 2_646 ?
O2 Na1 O2 144.39(16) 1_545 2_646 ?
O2 Na1 O2 80.99(17) 1_545 3_666 ?
O2 Na1 O2 105.78(19) 3_666 2_646 ?
O2 Na1 O3 92.17(19) 1_545 4_566 ?
O3 Na1 S1 164.78(16) 4_566 3_666 ?
O3 Na1 S1 82.35(13) 4_566 2_646 ?
O3 Na1 Na1 133.63(18) 4_566 3_656 ?
O3 Na1 Na1 102.22(17) 4_566 2_656 ?
O3 Na1 Na1 69.45(15) 4_566 2_646 ?
O3 Na1 O1 88.60(18) 4_566 2_646 ?
O3 Na1 O2 78.52(16) 4_566 2_646 ?
O3 Na1 O2 172.81(19) 4_566 3_666 ?
S1 O1 Na1 132.0(3) . . ?
S1 O1 Na1 108.5(2) . 2_656 ?
Na1 O1 Na1 91.18(15) . 2_656 ?
S1 O2 Na1 139.5(3) . 1_565 ?
S1 O2 Na1 87.9(2) . 2_656 ?
S1 O2 Na1 121.1(3) . 3_666 ?
Na1 O2 Na1 79.41(16) 1_565 2_656 ?
Na1 O2 Na1 99.01(17) 1_565 3_666 ?
Na1 O2 Na1 114.7(2) 3_666 2_656 ?
S1 O3 Na1 140.7(3) . 4_565 ?
C1 O4 S1 115.7(4) . . ?
O4 C1 H1A 110.6 . . ?
O4 C1 H1B 110.6 . . ?
O4 C1 C2 105.6(5) . . ?
H1A C1 H1B 108.7 . . ?
C2 C1 H1A 110.6 . . ?
C2 C1 H1B 110.6 . . ?
C3 C2 C1 118.4(7) . . ?
C3 C2 C7 119.7(7) . . ?
C7 C2 C1 121.8(7) . . ?
C2 C3 H3 120.1 . . ?
C2 C3 C4 119.8(7) . . ?
C4 C3 H3 120.1 . . ?
C3 C4 H4 120.2 . . ?
C5 C4 C3 119.6(6) . . ?
C5 C4 H4 120.2 . . ?
C4 C5 I1 119.4(5) . . ?
C4 C5 C6 120.5(7) . . ?
C6 C5 I1 120.1(5) . . ?
C5 C6 H6 120.3 . . ?
C7 C6 C5 119.5(7) . . ?
C7 C6 H6 120.3 . . ?
C2 C7 H7 119.6 . . ?
C6 C7 C2 120.9(6) . . ?
C6 C7 H7 119.6 . . ?

loop_
_geom_bond_atom_site_label_1
_geom_bond_atom_site_label_2
_geom_bond_distance
_geom_bond_site_symmetry_2
_geom_bond_publ_flag
I1 C5 2.096(7) . ?
S1 Na1 3.206(3) 2_656 ?
S1 Na1 3.390(3) 3_666 ?
S1 O1 1.449(4) . ?
S1 O2 1.453(4) . ?
S1 O3 1.435(5) . ?
S1 O4 1.567(5) . ?
Na1 Na1 3.365(2) 2_656 ?
Na1 Na1 3.365(2) 2_646 ?
Na1 Na1 3.582(5) 3_656 ?
Na1 O1 2.437(5) 2_646 ?
Na1 O1 2.272(4) . ?
Na1 O2 2.911(6) 2_646 ?
Na1 O2 2.307(5) 1_545 ?
Na1 O2 2.403(5) 3_666 ?
Na1 O3 2.316(5) 4_566 ?
O4 C1 1.469(8) . ?
C1 H1A 0.9800 . ?
C1 H1B 0.9800 . ?
C1 C2 1.516(10) . ?
C2 C3 1.376(11) . ?
C2 C7 1.384(12) . ?
C3 H3 0.9400 . ?
C3 C4 1.407(11) . ?
C4 H4 0.9400 . ?
C4 C5 1.367(10) . ?
C5 C6 1.395(11) . ?
C6 H6 0.9400 . ?
C6 C7 1.368(12) . ?
C7 H7 0.9400 . ?

loop_
_geom_torsion_atom_site_label_1
_geom_torsion_atom_site_label_2
_geom_torsion_atom_site_label_3
_geom_torsion_atom_site_label_4
_geom_torsion
_geom_torsion_site_symmetry_1
_geom_torsion_site_symmetry_2
_geom_torsion_site_symmetry_3
_geom_torsion_site_symmetry_4
_geom_torsion_publ_flag
I1 C5 C6 C7 180.0(6) . . . . ?
S1 O4 C1 C2 -171.8(5) . . . . ?
Na1 S1 O1 Na1 -72.1(4) 3_666 . . . ?
Na1 S1 O1 Na1 37.1(3) 3_666 . . 2_656 ?
Na1 S1 O1 Na1 -109.3(4) 2_656 . . . ?
Na1 S1 O2 Na1 -117.8(3) 3_666 . . 2_656 ?
Na1 S1 O2 Na1 -71.0(4) 2_656 . . 1_565 ?
Na1 S1 O2 Na1 171.2(7) 3_666 . . 1_565 ?
Na1 S1 O2 Na1 117.8(3) 2_656 . . 3_666 ?
Na1 S1 O3 Na1 39.2(4) 3_666 . . 4_565 ?
Na1 S1 O3 Na1 -30.9(7) 2_656 . . 4_565 ?
Na1 S1 O4 C1 134.3(5) 2_656 . . . ?
Na1 S1 O4 C1 28.0(6) 3_666 . . . ?
O1 S1 O2 Na1 -68.8(5) . . . 1_565 ?
O1 S1 O2 Na1 2.1(3) . . . 2_656 ?
O1 S1 O2 Na1 119.9(3) . . . 3_666 ?
O1 S1 O3 Na1 -83.0(6) . . . 4_565 ?
O1 S1 O4 C1 -179.1(5) . . . . ?
O2 S1 O1 Na1 -111.9(4) . . . . ?
O2 S1 O1 Na1 -2.7(3) . . . 2_656 ?
O2 S1 O3 Na1 45.9(6) . . . 4_565 ?
O2 S1 O4 C1 63.9(6) . . . . ?
O3 S1 O1 Na1 127.1(3) . . . 2_656 ?
O3 S1 O1 Na1 17.8(5) . . . . ?
O3 S1 O2 Na1 -128.5(2) . . . 2_656 ?
O3 S1 O2 Na1 -10.7(4) . . . 3_666 ?
O3 S1 O2 Na1 160.5(4) . . . 1_565 ?
O3 S1 O4 C1 -57.9(6) . . . . ?
O4 S1 O1 Na1 134.2(3) . . . . ?
O4 S1 O1 Na1 -116.5(2) . . . 2_656 ?
O4 S1 O2 Na1 112.8(2) . . . 2_656 ?
O4 S1 O2 Na1 41.9(5) . . . 1_565 ?
O4 S1 O2 Na1 -129.4(3) . . . 3_666 ?
O4 S1 O3 Na1 164.0(4) . . . 4_565 ?
O4 C1 C2 C3 97.4(8) . . . . ?
O4 C1 C2 C7 -80.3(9) . . . . ?
C1 C2 C3 C4 -176.8(7) . . . . ?
C1 C2 C7 C6 177.8(7) . . . . ?
C2 C3 C4 C5 -1.8(12) . . . . ?
C3 C2 C7 C6 0.2(12) . . . . ?
C3 C4 C5 I1 -178.9(6) . . . . ?
C3 C4 C5 C6 1.7(12) . . . . ?
C4 C5 C6 C7 -0.7(12) . . . . ?
C5 C6 C7 C2 -0.3(12) . . . . ?
C7 C2 C3 C4 0.9(11) . . . . ?
